data_7235945
loop_
_publ_author_name
'Khan, Imtiaz'
'Ibrar, Aliya'
'Ejaz, Syeda Abida'
'Khan, Shafi Ullah'
'Shah, Syed Jawad Ali'
'Hameed, Shahid'
'Simpson, Jim'
'Lecka, Joanna'
'S\'evigny, Jean'
'Iqbal, Jamshed'

_publ_section_title
;
 Influence of the diversified structural variations at the imine
 functionality of 4-bromophenylacetic acid derived hydrazones on alkaline
 phosphatase inhibition: synthesis and molecular modelling studies
;
_journal_issue 110
_journal_name_full 'RSC Advances'
_journal_page_first 90806
_journal_paper_doi 10.1039/C5RA14836G
_journal_volume 5
_journal_year 2015
_chemical_formula_moiety 'C18 H17 Br N2 O2'
_chemical_formula_sum 'C18 H17 Br N2 O2'
_chemical_formula_weight 373.24
_chemical_name_systematic
;
(E)-N'-(2-(allyloxy)benzylidene)-2-(4-bromophenyl)acetohydrazide
;
_space_group_crystal_system monoclinic
_space_group_IT_number 14
_space_group_name_Hall '-P 2yn'
_space_group_name_H-M_alt 'P 1 21/n 1'
_atom_sites_solution_hydrogens mixed
_audit_update_record
;
2015-05-19 deposited with the CCDC.
2015-10-16 downloaded from the CCDC.
;
_cell_angle_alpha 90
_cell_angle_beta 102.219(2)
_cell_angle_gamma 90
_cell_formula_units_Z 4
_cell_length_a 14.6957(3)
_cell_length_b 4.84494(11)
_cell_length_c 23.1542(5)
_cell_measurement_reflns_used 4653
_cell_measurement_temperature 100(2)
_cell_measurement_theta_max 76.3900
_cell_measurement_theta_min 6.0030
_cell_volume 1611.23(6)
_computing_cell_refinement 'CrysAlisPro, Agilent (2013)'
_computing_data_collection 'CrysAlisPro, Agilent (2013)'
_computing_data_reduction 'CrysAlisPro, Agilent (2013)'
_computing_molecular_graphics 'Mercury (Macrae et al., 2008)'
_computing_publication_material
;
SHELXL-2014 (Sheldrick, 2008), enCIFer (Allen <i>et al.</i>, 2004), 
PLATON (Spek, 2009),  PublCIF (Westrip 2010), WINGX (Farrugia 1997)
;
_computing_structure_refinement
;
SHELXL-2014/7 (Sheldrick, 2015) & TITAN (Hunter & Simpson, 1999)
;
_computing_structure_solution
;
SHELXS (Sheldrick, 2008) & TITAN (Hunter & Simpson, 1999)
;
_diffrn_ambient_temperature 100(2)
_diffrn_detector_area_resol_mean 5.1725
_diffrn_measured_fraction_theta_full 1.000
_diffrn_measured_fraction_theta_max 0.983
_diffrn_measurement_device_type 'SuperNova, Dual, Cu at zero, Atlas'
_diffrn_measurement_method '\w scans'
_diffrn_radiation_source 'SuperNova (Cu) X-ray Source'
_diffrn_radiation_type CuK\a
_diffrn_radiation_wavelength 1.54184
_diffrn_reflns_av_R_equivalents 0.0662
_diffrn_reflns_av_unetI/netI 0.0560
_diffrn_reflns_Laue_measured_fraction_full 1.000
_diffrn_reflns_Laue_measured_fraction_max 0.983
_diffrn_reflns_limit_h_max 12
_diffrn_reflns_limit_h_min -18
_diffrn_reflns_limit_k_max 5
_diffrn_reflns_limit_k_min -6
_diffrn_reflns_limit_l_max 28
_diffrn_reflns_limit_l_min -27
_diffrn_reflns_number 7820
_diffrn_reflns_point_group_measured_fraction_full 1.000
_diffrn_reflns_point_group_measured_fraction_max 0.983
_diffrn_reflns_theta_full 67.684
_diffrn_reflns_theta_max 76.730
_diffrn_reflns_theta_min 3.277
_diffrn_standards_number 0
_exptl_absorpt_coefficient_mu 3.571
_exptl_absorpt_correction_T_max 1.00000
_exptl_absorpt_correction_T_min 0.51682
_exptl_absorpt_correction_type multi-scan
_exptl_absorpt_process_details 'CrysAlisPro, Agilent (2013)'
_exptl_crystal_colour colourless
_exptl_crystal_density_diffrn 1.539
_exptl_crystal_density_method 'not measured'
_exptl_crystal_description needle
_exptl_crystal_F_000 760
_exptl_crystal_size_max 0.200
_exptl_crystal_size_mid 0.030
_exptl_crystal_size_min 0.030
_refine_diff_density_max 1.164
_refine_diff_density_min -1.149
_refine_diff_density_rms 0.125
_refine_ls_extinction_method none
_refine_ls_goodness_of_fit_ref 1.039
_refine_ls_hydrogen_treatment mixed
_refine_ls_matrix_type full
_refine_ls_number_parameters 211
_refine_ls_number_reflns 3335
_refine_ls_number_restraints 37
_refine_ls_restrained_S_all 1.040
_refine_ls_R_factor_all 0.0616
_refine_ls_R_factor_gt 0.0531
_refine_ls_shift/su_max 0.001
_refine_ls_shift/su_mean 0.000
_refine_ls_structure_factor_coef Fsqd
_refine_ls_weighting_details 'w=1/[\s^2^(Fo^2^)+(0.0967P)^2^] where P=(Fo^2^+2Fc^2^)/3'
_refine_ls_weighting_scheme calc
_refine_ls_wR_factor_gt 0.1342
_refine_ls_wR_factor_ref 0.1408
_reflns_Friedel_coverage 0.000
_reflns_number_gt 2903
_reflns_number_total 3335
_reflns_threshold_expression 'I > 2\s(I)'
_cod_data_source_file c5ra14836g2.cif
_cod_data_source_block ISB5_Compound_I
_cod_original_sg_symbol_H-M 'P 21/n'
_cod_database_code 7235945
_shelx_shelxl_version_number 2014/7
_shelx_space_group_comment
;
The symmetry employed for this shelxl refinement is uniquely defined
by the following loop, which should always be used as a source of
symmetry information in preference to the above space-group names.
They are only intended as comments.
;
_shelx_estimated_absorpt_t_min 0.535
_shelx_estimated_absorpt_t_max 0.900

loop_
_space_group_symop_operation_xyz
'x, y, z'
'-x+1/2, y+1/2, -z+1/2'
'-x, -y, -z'
'x-1/2, -y-1/2, z-1/2'

loop_
_atom_site_label
_atom_site_type_symbol
_atom_site_fract_x
_atom_site_fract_y
_atom_site_fract_z
_atom_site_U_iso_or_equiv
_atom_site_adp_type
_atom_site_occupancy
_atom_site_site_symmetry_order
_atom_site_calc_flag
_atom_site_refinement_flags_posn
_atom_site_refinement_flags_adp
O2 O 0.55825(13) -0.1399(5) 0.31960(9) 0.0199(4) Uani 1 1 d . .
C23 C 0.7144(2) 0.1941(7) 0.34141(14) 0.0250(6) Uani 1 1 d . .
H231 H 0.6682 0.2208 0.3640 0.030 Uiso 1 1 calc R U
H232 H 0.7699 0.3006 0.3496 0.030 Uiso 1 1 calc R U
C22 C 0.7014(2) 0.0093(7) 0.29872(14) 0.0235(6) Uani 1 1 d . .
H22 H 0.7498 -0.0089 0.2775 0.028 Uiso 1 1 calc R U
C21 C 0.6188(2) -0.1746(6) 0.28012(13) 0.0213(6) Uani 1 1 d . .
H211 H 0.5859 -0.1274 0.2394 0.026 Uiso 1 1 calc R U
H212 H 0.6392 -0.3694 0.2804 0.026 Uiso 1 1 calc R U
C2 C 0.47949(19) -0.2988(5) 0.31055(13) 0.0156(5) Uani 1 1 d . .
C3 C 0.45718(19) -0.4979(6) 0.26647(13) 0.0195(5) Uani 1 1 d . .
H2 H 0.4978 -0.5310 0.2403 0.023 Uiso 1 1 calc R U
C4 C 0.3752(2) -0.6480(6) 0.26087(13) 0.0201(6) Uani 1 1 d . .
H3 H 0.3602 -0.7841 0.2308 0.024 Uiso 1 1 calc R U
C5 C 0.31496(18) -0.6009(6) 0.29891(12) 0.0181(5) Uani 1 1 d . .
H4 H 0.2592 -0.7050 0.2951 0.022 Uiso 1 1 calc R U
C6 C 0.33736(18) -0.4000(6) 0.34239(12) 0.0158(5) Uani 1 1 d . .
H5 H 0.2962 -0.3671 0.3683 0.019 Uiso 1 1 calc R U
C1 C 0.4186(2) -0.2462(5) 0.34882(12) 0.0146(5) Uani 1 1 d . .
C7 C 0.44286(17) -0.0300(6) 0.39368(11) 0.0151(5) Uani 1 1 d . .
H7 H 0.4981 0.0747 0.3956 0.018 Uiso 1 1 calc R U
N1 N 0.39065(15) 0.0197(5) 0.43028(10) 0.0152(4) Uani 1 1 d . U
N2 N 0.42176(17) 0.2341(5) 0.46838(11) 0.0152(5) Uani 1 1 d D U
H2N H 0.4685(19) 0.308(8) 0.4665(19) 0.018 Uiso 1 1 d D U
C8 C 0.37453(18) 0.3221(6) 0.50888(12) 0.0137(5) Uani 1 1 d . U
O1 O 0.40437(13) 0.5189(4) 0.54152(9) 0.0189(4) Uani 1 1 d . .
C9 C 0.28501(19) 0.1755(6) 0.51272(13) 0.0172(5) Uani 1 1 d . .
H9A H 0.2862 -0.0150 0.4975 0.021 Uiso 1 1 calc R U
H9B H 0.2795 0.1645 0.5545 0.021 Uiso 1 1 calc R U
C11 C 0.20195(18) 0.3278(6) 0.47720(12) 0.0146(5) Uani 1 1 d . U
C12 C 0.1669(2) 0.2676(6) 0.41739(14) 0.0196(6) Uani 1 1 d . .
H12 H 0.1967 0.1312 0.3984 0.024 Uiso 1 1 calc R U
C13 C 0.08940(19) 0.4045(7) 0.38547(13) 0.0220(6) Uani 1 1 d . .
H13 H 0.0660 0.3625 0.3450 0.026 Uiso 1 1 calc R U
C14 C 0.04664(18) 0.6039(6) 0.41369(13) 0.0188(5) Uani 1 1 d . U
Br14 Br -0.06394(2) 0.78087(7) 0.37217(2) 0.02643(16) Uani 1 1 d . U
C15 C 0.0804(2) 0.6729(7) 0.47215(14) 0.0207(6) Uani 1 1 d . .
H15 H 0.0513 0.8126 0.4906 0.025 Uiso 1 1 calc R U
C16 C 0.15831(19) 0.5330(6) 0.50341(12) 0.0192(5) Uani 1 1 d . .
H16 H 0.1822 0.5790 0.5436 0.023 Uiso 1 1 calc R U

loop_
_atom_site_aniso_label
_atom_site_aniso_U_11
_atom_site_aniso_U_22
_atom_site_aniso_U_33
_atom_site_aniso_U_23
_atom_site_aniso_U_13
_atom_site_aniso_U_12
O2 0.0083(9) 0.0249(10) 0.0273(10) -0.0058(8) 0.0054(8) -0.0034(8)
C23 0.0135(14) 0.0342(17) 0.0262(14) 0.0021(12) 0.0019(12) -0.0048(12)
C22 0.0128(12) 0.0299(15) 0.0296(14) 0.0024(12) 0.0086(11) -0.0029(12)
C21 0.0138(13) 0.0261(14) 0.0250(13) -0.0004(11) 0.0062(11) 0.0004(11)
C2 0.0065(12) 0.0168(12) 0.0214(12) 0.0016(10) -0.0015(10) 0.0015(9)
C3 0.0149(12) 0.0191(13) 0.0240(12) -0.0016(11) 0.0028(10) 0.0030(10)
C4 0.0173(13) 0.0154(12) 0.0236(13) -0.0025(11) -0.0046(11) 0.0014(11)
C5 0.0094(11) 0.0156(12) 0.0253(12) 0.0003(11) -0.0051(10) -0.0018(10)
C6 0.0069(11) 0.0172(12) 0.0214(11) 0.0029(10) -0.0013(9) 0.0016(10)
C1 0.0092(12) 0.0137(11) 0.0183(12) 0.0007(9) -0.0027(10) 0.0010(9)
C7 0.0056(10) 0.0170(12) 0.0211(12) -0.0012(10) -0.0006(9) 0.0003(9)
N1 0.0085(9) 0.0145(10) 0.0199(10) -0.0004(8) -0.0028(8) 0.0002(8)
N2 0.0063(10) 0.0180(10) 0.0203(10) -0.0030(8) 0.0002(9) -0.0028(8)
C8 0.0043(11) 0.0180(11) 0.0171(11) 0.0022(9) -0.0016(9) 0.0018(9)
O1 0.0095(8) 0.0217(10) 0.0248(9) -0.0069(8) 0.0016(7) -0.0002(7)
C9 0.0090(12) 0.0188(12) 0.0229(12) 0.0017(10) 0.0015(10) -0.0012(10)
C11 0.0055(11) 0.0168(11) 0.0215(12) 0.0009(10) 0.0025(9) -0.0052(9)
C12 0.0117(14) 0.0248(14) 0.0220(14) -0.0045(10) 0.0027(11) -0.0018(10)
C13 0.0125(12) 0.0285(15) 0.0228(12) -0.0007(11) -0.0009(10) -0.0065(11)
C14 0.0049(11) 0.0225(13) 0.0266(12) 0.0070(11) -0.0021(9) -0.0016(10)
Br14 0.0087(2) 0.0343(2) 0.0330(2) 0.00937(12) -0.00314(14) 0.00031(11)
C15 0.0100(13) 0.0247(14) 0.0272(14) -0.0019(11) 0.0036(11) 0.0015(11)
C16 0.0129(12) 0.0227(13) 0.0203(12) -0.0026(11) -0.0003(10) -0.0012(11)

loop_
_atom_type_symbol
_atom_type_description
_atom_type_scat_dispersion_real
_atom_type_scat_dispersion_imag
_atom_type_scat_source
C C 0.0181 0.0091 'International Tables Vol C Tables 4.2.6.8 and 6.1.1.4'
H H 0.0000 0.0000 'International Tables Vol C Tables 4.2.6.8 and 6.1.1.4'
N N 0.0311 0.0180 'International Tables Vol C Tables 4.2.6.8 and 6.1.1.4'
O O 0.0492 0.0322 'International Tables Vol C Tables 4.2.6.8 and 6.1.1.4'
Br Br -0.6763 1.2805 'International Tables Vol C Tables 4.2.6.8 and 6.1.1.4'

loop_
_geom_angle_atom_site_label_1
_geom_angle_atom_site_label_2
_geom_angle_atom_site_label_3
_geom_angle
_geom_angle_publ_flag
C2 O2 C21 117.5(2) ?
C22 C23 H231 120.0 ?
C22 C23 H232 120.0 ?
H231 C23 H232 120.0 ?
C23 C22 C21 126.9(3) y
C23 C22 H22 116.5 ?
C21 C22 H22 116.5 ?
O2 C21 C22 109.1(2) y
O2 C21 H211 109.9 ?
C22 C21 H211 109.9 ?
O2 C21 H212 109.9 ?
C22 C21 H212 109.9 ?
H211 C21 H212 108.3 ?
O2 C2 C3 124.2(3) ?
O2 C2 C1 115.5(2) ?
C3 C2 C1 120.2(3) ?
C4 C3 C2 119.7(3) ?
C4 C3 H2 120.1 ?
C2 C3 H2 120.1 ?
C3 C4 C5 120.6(3) ?
C3 C4 H3 119.7 ?
C5 C4 H3 119.7 ?
C6 C5 C4 119.2(2) ?
C6 C5 H4 120.4 ?
C4 C5 H4 120.4 ?
C1 C6 C5 121.4(3) ?
C1 C6 H5 119.3 ?
C5 C6 H5 119.3 ?
C6 C1 C2 118.8(3) ?
C6 C1 C7 122.3(3) ?
C2 C1 C7 118.9(2) ?
N1 C7 C1 120.9(2) y
N1 C7 H7 119.6 ?
C1 C7 H7 119.6 ?
C7 N1 N2 113.7(2) y
C8 N2 N1 122.3(2) y
C8 N2 H2N 119(3) ?
N1 N2 H2N 119(3) ?
O1 C8 N2 120.0(2) ?
O1 C8 C9 121.7(2) y
N2 C8 C9 118.3(2) y
C11 C9 C8 110.5(2) ?
C11 C9 H9A 109.5 ?
C8 C9 H9A 109.5 ?
C11 C9 H9B 109.5 ?
C8 C9 H9B 109.5 ?
H9A C9 H9B 108.1 ?
C16 C11 C12 118.2(3) ?
C16 C11 C9 120.4(2) ?
C12 C11 C9 121.4(3) ?
C13 C12 C11 121.0(3) ?
C13 C12 H12 119.5 ?
C11 C12 H12 119.5 ?
C12 C13 C14 118.9(3) ?
C12 C13 H13 120.5 ?
C14 C13 H13 120.5 ?
C15 C14 C13 121.7(3) ?
C15 C14 Br14 118.5(2) ?
C13 C14 Br14 119.8(2) ?
C14 C15 C16 118.5(3) ?
C14 C15 H15 120.8 ?
C16 C15 H15 120.8 ?
C11 C16 C15 121.7(3) ?
C11 C16 H16 119.2 ?
C15 C16 H16 119.2 ?

loop_
_geom_bond_atom_site_label_1
_geom_bond_atom_site_label_2
_geom_bond_distance
_geom_bond_publ_flag
O2 C2 1.369(4) y
O2 C21 1.414(4) y
C23 C22 1.317(5) y
C23 H231 0.9500 ?
C23 H232 0.9500 ?
C22 C21 1.494(4) y
C22 H22 0.9500 ?
C21 H211 0.9900 ?
C21 H212 0.9900 ?
C2 C3 1.392(4) ?
C2 C1 1.410(4) ?
C3 C4 1.389(4) ?
C3 H2 0.9500 ?
C4 C5 1.394(5) ?
C4 H3 0.9500 ?
C5 C6 1.389(4) ?
C5 H4 0.9500 ?
C6 C1 1.388(4) ?
C6 H5 0.9500 ?
C1 C7 1.465(4) y
C7 N1 1.281(4) y
C7 H7 0.9500 ?
N1 N2 1.377(3) y
N2 C8 1.348(4) y
N2 H2N 0.783(19) ?
C8 O1 1.238(3) y
C8 C9 1.514(4) ?
C9 C11 1.512(4) y
C9 H9A 0.9900 ?
C9 H9B 0.9900 ?
C11 C16 1.390(4) ?
C11 C12 1.402(4) ?
C12 C13 1.389(4) ?
C12 H12 0.9500 ?
C13 C14 1.389(4) ?
C13 H13 0.9500 ?
C14 C15 1.381(4) ?
C14 Br14 1.908(3) y
C15 C16 1.394(4) ?
C15 H15 0.9500 ?
C16 H16 0.9500 ?

loop_
_geom_hbond_atom_site_label_D
_geom_hbond_atom_site_label_H
_geom_hbond_atom_site_label_A
_geom_hbond_distance_DH
_geom_hbond_distance_HA
_geom_hbond_distance_DA
_geom_hbond_angle_DHA
_geom_hbond_site_symmetry_A
N2 H2N O1 0.783(19) 2.09(2) 2.874(3) 176(4) 3_666
C7 H7 O1 0.95 2.68 3.464(3) 140.6 3_666

loop_
_geom_torsion_atom_site_label_1
_geom_torsion_atom_site_label_2
_geom_torsion_atom_site_label_3
_geom_torsion_atom_site_label_4
_geom_torsion
C2 O2 C21 C22 -178.1(2)
C23 C22 C21 O2 -5.6(4)
C21 O2 C2 C3 2.4(4)
C21 O2 C2 C1 -176.5(2)
O2 C2 C3 C4 -179.8(3)
C1 C2 C3 C4 -1.0(4)
C2 C3 C4 C5 0.1(4)
C3 C4 C5 C6 0.5(4)
C4 C5 C6 C1 -0.2(4)
C5 C6 C1 C2 -0.6(4)
C5 C6 C1 C7 178.9(2)
O2 C2 C1 C6 -179.8(2)
C3 C2 C1 C6 1.2(4)
O2 C2 C1 C7 0.6(4)
C3 C2 C1 C7 -178.3(2)
C6 C1 C7 N1 2.2(4)
C2 C1 C7 N1 -178.3(3)
C1 C7 N1 N2 -178.2(2)
C7 N1 N2 C8 178.0(2)
N1 N2 C8 O1 -178.7(2)
N1 N2 C8 C9 0.9(4)
O1 C8 C9 C11 83.7(3)
N2 C8 C9 C11 -95.9(3)
C8 C9 C11 C16 -90.0(3)
C8 C9 C11 C12 89.9(3)
C16 C11 C12 C13 -1.5(4)
C9 C11 C12 C13 178.6(3)
C11 C12 C13 C14 0.1(5)
C12 C13 C14 C15 1.4(4)
C12 C13 C14 Br14 -176.6(2)
C13 C14 C15 C16 -1.4(4)
Br14 C14 C15 C16 176.6(2)
C12 C11 C16 C15 1.5(4)
C9 C11 C16 C15 -178.6(3)
C14 C15 C16 C11 -0.1(4)
